data_2108485
loop_
_publ_author_name
'Hu, Yi-Chen'
'Bai, Chao'
'Hu, Huai-Ming'
'Li, Chuan-Ti'
'Zhang, Tian-Hua'
'Liu, Weisheng'

_publ_section_title
;
 Lanthanide coordination polymers based on designed bifunctional
 2-(2,2':6',2{^{\prime\prime}}-terpyridin-4'-yl)benzenesulfonate ligand:
 syntheses, structural diversity and highly tunable emission
;
_journal_coeditor_code UM5030SUP1
_journal_issue 5
_journal_name_full 'Acta Crystallographica Section B'
_journal_page_first
;
;
_journal_paper_doi 10.1107/S2052520619010047
_journal_volume 75
_journal_year 2019
_chemical_formula_moiety '2(C29 H18 N3 O7 S Yb), O'
_chemical_formula_sum 'C58 H36 N6 O15 S2 Yb2'
_chemical_formula_weight 1467.13
_space_group_crystal_system monoclinic
_space_group_IT_number 14
_space_group_name_Hall '-P 2ybc'
_space_group_name_H-M_alt 'P 1 21/c 1'
_symmetry_space_group_name_Hall '-P 2ybc'
_symmetry_space_group_name_H-M 'P 1 21/c 1'
_atom_sites_solution_hydrogens geom
_audit_creation_method SHELXL-2014/7
_cell_angle_alpha 90
_cell_angle_beta 106.203(2)
_cell_angle_gamma 90
_cell_formula_units_Z 2
_cell_length_a 11.0067(12)
_cell_length_b 16.9842(19)
_cell_length_c 14.5971(16)
_cell_measurement_reflns_used 3822
_cell_measurement_temperature 296(2)
_cell_measurement_theta_max 26.21
_cell_measurement_theta_min 2.40
_cell_volume 2620.4(5)
_computing_cell_refinement 'Bruker SAINT'
_computing_data_collection 'Bruker APEX2'
_computing_data_reduction 'Bruker SAINT'
_computing_molecular_graphics 'Bruker SHELXTL'
_computing_publication_material 'Bruker SHELXTL'
_computing_structure_refinement 'SHELXL-2014/7 (Sheldrick, 2014)'
_computing_structure_solution 'SHELXS-97 (Sheldrick, 2008)'
_diffrn_ambient_temperature 296(2)
_diffrn_measured_fraction_theta_full 0.999
_diffrn_measured_fraction_theta_max 0.999
_diffrn_measurement_device_type 'Bruker APEX-II CCD'
_diffrn_measurement_method '\f and \w scans'
_diffrn_radiation_type MoK\a
_diffrn_radiation_wavelength 0.71073
_diffrn_reflns_av_R_equivalents 0.0403
_diffrn_reflns_av_unetI/netI 0.0475
_diffrn_reflns_Laue_measured_fraction_full 0.999
_diffrn_reflns_Laue_measured_fraction_max 0.999
_diffrn_reflns_limit_h_max 11
_diffrn_reflns_limit_h_min -13
_diffrn_reflns_limit_k_max 20
_diffrn_reflns_limit_k_min -14
_diffrn_reflns_limit_l_max 17
_diffrn_reflns_limit_l_min -17
_diffrn_reflns_number 12880
_diffrn_reflns_point_group_measured_fraction_full 0.999
_diffrn_reflns_point_group_measured_fraction_max 0.999
_diffrn_reflns_theta_full 25.050
_diffrn_reflns_theta_max 25.050
_diffrn_reflns_theta_min 2.270
_exptl_absorpt_coefficient_mu 3.706
_exptl_absorpt_correction_T_max 0.678
_exptl_absorpt_correction_T_min 0.567
_exptl_absorpt_correction_type multi-scan
_exptl_absorpt_process_details sadabs
_exptl_crystal_colour yellow
_exptl_crystal_density_diffrn 1.859
_exptl_crystal_description block
_exptl_crystal_F_000 1436
_exptl_crystal_size_max 0.14
_exptl_crystal_size_mid 0.13
_exptl_crystal_size_min 0.10
_refine_diff_density_max 0.619
_refine_diff_density_min -0.966
_refine_diff_density_rms 0.111
_refine_ls_extinction_method none
_refine_ls_goodness_of_fit_ref 1.019
_refine_ls_hydrogen_treatment constr
_refine_ls_matrix_type full
_refine_ls_number_parameters 379
_refine_ls_number_reflns 4638
_refine_ls_number_restraints 0
_refine_ls_restrained_S_all 1.019
_refine_ls_R_factor_all 0.0396
_refine_ls_R_factor_gt 0.0300
_refine_ls_shift/su_max 0.002
_refine_ls_shift/su_mean 0.000
_refine_ls_structure_factor_coef Fsqd
_refine_ls_weighting_details 'w=1/[\s^2^(Fo^2^)+(0.0326P)^2^+1.1125P] where P=(Fo^2^+2Fc^2^)/3'
_refine_ls_weighting_scheme calc
_refine_ls_wR_factor_gt 0.0678
_refine_ls_wR_factor_ref 0.0725
_reflns_Friedel_coverage 0.000
_reflns_number_gt 3881
_reflns_number_total 4638
_reflns_threshold_expression 'I > 2\s(I)'
_cod_data_source_file um5030sup1.cif
_cod_data_source_block 5
_cod_database_code 2108485
_publcif_datablock.id {3fd38e29-dbe0-44c8-a40d-996ce902da52}

_shelx_shelxl_version_number 2014/7
_shelx_space_group_comment
; 
The symmetry employed for this shelxl refinement is uniquely defined 
by the following loop, which should always be used as a source of 
symmetry information in preference to the above space-group names. 
They are only intended as comments. 
;
_publcif_info_exptl_table_max_cols 4
_publcif_info_exptl_table_use_headnotes n

loop_
_space_group_symop_operation_xyz
'x, y, z'
'-x, y+1/2, -z+1/2'
'-x, -y, -z'
'x, -y-1/2, z-1/2'

loop_
_atom_site_label
_atom_site_type_symbol
_atom_site_fract_x
_atom_site_fract_y
_atom_site_fract_z
_atom_site_U_iso_or_equiv
_atom_site_adp_type
_atom_site_occupancy
_atom_site_site_symmetry_order
_atom_site_calc_flag
_atom_site_refinement_flags_posn
_atom_site_refinement_flags_adp
_atom_site_refinement_flags_occupancy
Yb1 Yb 0.55123(2) 1.02537(2) 0.68995(2) 0.02117(8) Uani 1 1 d . . .
S1 S -0.13273(12) 0.95704(7) 0.71853(11) 0.0338(3) Uani 1 1 d . . .
N1 N 0.3491(4) 1.0927(2) 0.5989(3) 0.0267(9) Uani 1 1 d . . .
N2 N 0.3532(4) 0.9805(2) 0.7280(3) 0.0228(9) Uani 1 1 d . . .
N3 N 0.5793(4) 0.9567(2) 0.8498(3) 0.0273(9) Uani 1 1 d . . .
O1 O -0.2654(3) 0.9526(2) 0.7188(2) 0.0313(8) Uani 1 1 d . . .
O2 O -0.0519(4) 0.9883(3) 0.8044(3) 0.0648(15) Uani 1 1 d . . .
O3 O -0.1206(4) 0.9936(2) 0.6326(4) 0.0623(14) Uani 1 1 d . . .
O4 O 0.4776(3) 0.92488(19) 0.5905(2) 0.0301(8) Uani 1 1 d . . .
O5 O 0.3970(3) 0.9206(2) 0.4327(2) 0.0313(8) Uani 1 1 d . . .
O6 O 0.4814(3) 0.6398(2) 0.7230(2) 0.0386(9) Uani 1 1 d . . .
O7 O 0.2882(3) 0.6064(2) 0.7157(2) 0.0363(9) Uani 1 1 d . . .
C1 C 0.3488(5) 1.1626(3) 0.5576(4) 0.0367(13) Uani 1 1 d . . .
H1 H 0.4260 1.1838 0.5559 0.044 Uiso 1 1 calc R U .
C2 C 0.2413(5) 1.2055(3) 0.5176(4) 0.0418(14) Uani 1 1 d . . .
H2 H 0.2457 1.2539 0.4889 0.050 Uiso 1 1 calc R U .
C3 C 0.1271(5) 1.1748(4) 0.5209(4) 0.0415(14) Uani 1 1 d . . .
H3 H 0.0523 1.2021 0.4941 0.050 Uiso 1 1 calc R U .
C4 C 0.1248(5) 1.1037(3) 0.5642(3) 0.0335(12) Uani 1 1 d . . .
H4 H 0.0483 1.0823 0.5672 0.040 Uiso 1 1 calc R U .
C5 C 0.2365(5) 1.0637(3) 0.6035(3) 0.0267(11) Uani 1 1 d . . .
C6 C 0.2427(5) 0.9928(3) 0.6629(3) 0.0258(11) Uani 1 1 d . . .
C7 C 0.1369(4) 0.9451(3) 0.6553(3) 0.0270(11) Uani 1 1 d . . .
H7 H 0.0634 0.9528 0.6059 0.032 Uiso 1 1 calc R U .
C8 C 0.1425(4) 0.8862(3) 0.7221(3) 0.0259(11) Uani 1 1 d . . .
C9 C 0.2562(4) 0.8763(3) 0.7924(3) 0.0313(12) Uani 1 1 d . . .
H9 H 0.2638 0.8375 0.8386 0.038 Uiso 1 1 calc R U .
C10 C 0.3587(4) 0.9246(3) 0.7937(3) 0.0254(11) Uani 1 1 d . . .
C11 C 0.4805(4) 0.9217(3) 0.8700(3) 0.0263(11) Uani 1 1 d . . .
C12 C 0.4903(5) 0.8896(3) 0.9594(4) 0.0399(14) Uani 1 1 d . . .
H12 H 0.4215 0.8638 0.9709 0.048 Uiso 1 1 calc R U .
C13 C 0.6021(5) 0.8960(4) 1.0309(4) 0.0474(16) Uani 1 1 d . . .
H13 H 0.6087 0.8769 1.0918 0.057 Uiso 1 1 calc R U .
C14 C 0.7036(5) 0.9312(4) 1.0102(4) 0.0440(15) Uani 1 1 d . . .
H14 H 0.7807 0.9359 1.0566 0.053 Uiso 1 1 calc R U .
C15 C 0.6886(5) 0.9597(3) 0.9182(4) 0.0353(13) Uani 1 1 d . . .
H15 H 0.7583 0.9820 0.9039 0.042 Uiso 1 1 calc R U .
C16 C 0.0347(4) 0.8316(3) 0.7187(3) 0.0253(11) Uani 1 1 d . . .
C17 C 0.0590(5) 0.7513(3) 0.7197(4) 0.0329(12) Uani 1 1 d . . .
H17 H 0.1392 0.7345 0.7191 0.039 Uiso 1 1 calc R U .
C18 C -0.0313(5) 0.6958(3) 0.7214(4) 0.0387(13) Uani 1 1 d . . .
H18 H -0.0123 0.6425 0.7212 0.046 Uiso 1 1 calc R U .
C19 C -0.1495(5) 0.7196(3) 0.7234(4) 0.0359(13) Uani 1 1 d . . .
H19 H -0.2105 0.6825 0.7261 0.043 Uiso 1 1 calc R U .
C20 C -0.1777(4) 0.7993(3) 0.7215(4) 0.0317(12) Uani 1 1 d . . .
H20 H -0.2580 0.8152 0.7227 0.038 Uiso 1 1 calc R U .
C21 C -0.0878(4) 0.8557(3) 0.7176(3) 0.0240(10) Uani 1 1 d . . .
C22 C 0.4088(4) 0.8961(3) 0.5156(3) 0.0212(10) Uani 1 1 d . . .
C23 C 0.3348(4) 0.8227(3) 0.5240(3) 0.0200(10) Uani 1 1 d . . .
C24 C 0.2222(4) 0.8056(3) 0.4556(3) 0.0269(11) Uani 1 1 d . . .
H24 H 0.1925 0.8388 0.4034 0.032 Uiso 1 1 calc R U .
C25 C 0.1546(4) 0.7396(3) 0.4653(3) 0.0284(11) Uani 1 1 d . . .
H25 H 0.0786 0.7286 0.4199 0.034 Uiso 1 1 calc R U .
C26 C 0.1989(4) 0.6896(3) 0.5418(3) 0.0270(11) Uani 1 1 d . . .
H26 H 0.1517 0.6458 0.5490 0.032 Uiso 1 1 calc R U .
C27 C 0.3143(4) 0.7050(3) 0.6081(3) 0.0222(10) Uani 1 1 d . . .
C28 C 0.3812(4) 0.7723(3) 0.6001(3) 0.0206(10) Uani 1 1 d . . .
H28 H 0.4569 0.7836 0.6457 0.025 Uiso 1 1 calc R U .
C29 C 0.3639(5) 0.6480(3) 0.6878(3) 0.0252(11) Uani 1 1 d . . .
O8 O 0.9993(13) 0.9560(8) 0.9956(10) 0.131(6) Uani 0.5 1 d . . P

loop_
_atom_site_aniso_label
_atom_site_aniso_U_11
_atom_site_aniso_U_22
_atom_site_aniso_U_33
_atom_site_aniso_U_23
_atom_site_aniso_U_13
_atom_site_aniso_U_12
Yb1 0.02298(13) 0.02200(12) 0.01985(12) -0.00006(9) 0.00817(9) -0.00085(9)
S1 0.0248(7) 0.0264(7) 0.0530(8) -0.0048(6) 0.0152(6) 0.0026(5)
N1 0.031(2) 0.024(2) 0.025(2) 0.0045(18) 0.0086(19) 0.0006(18)
N2 0.022(2) 0.029(2) 0.0176(19) 0.0016(18) 0.0062(17) 0.0010(18)
N3 0.021(2) 0.034(2) 0.028(2) 0.0041(19) 0.0078(18) 0.0019(17)
O1 0.0234(18) 0.0305(19) 0.044(2) -0.0017(17) 0.0164(16) 0.0046(14)
O2 0.042(3) 0.045(3) 0.095(4) -0.039(3) -0.003(3) 0.003(2)
O3 0.064(3) 0.043(2) 0.101(4) 0.035(3) 0.059(3) 0.020(2)
O4 0.038(2) 0.0212(18) 0.0312(18) -0.0053(16) 0.0101(16) -0.0086(16)
O5 0.037(2) 0.0303(19) 0.0308(18) 0.0095(16) 0.0162(16) -0.0039(16)
O6 0.028(2) 0.042(2) 0.043(2) 0.0187(18) 0.0054(17) -0.0024(17)
O7 0.032(2) 0.035(2) 0.046(2) 0.0209(18) 0.0185(18) 0.0016(17)
C1 0.037(3) 0.040(3) 0.037(3) 0.007(3) 0.016(3) 0.000(3)
C2 0.053(4) 0.035(3) 0.036(3) 0.014(3) 0.011(3) 0.015(3)
C3 0.037(3) 0.053(4) 0.033(3) 0.008(3) 0.008(3) 0.020(3)
C4 0.026(3) 0.045(3) 0.028(3) 0.004(3) 0.005(2) 0.008(2)
C5 0.029(3) 0.033(3) 0.018(2) -0.001(2) 0.008(2) 0.004(2)
C6 0.028(3) 0.033(3) 0.021(2) 0.000(2) 0.014(2) 0.004(2)
C7 0.016(2) 0.039(3) 0.025(2) 0.002(2) 0.005(2) 0.002(2)
C8 0.020(2) 0.028(3) 0.035(3) -0.001(2) 0.018(2) 0.003(2)
C9 0.024(3) 0.040(3) 0.034(3) 0.009(2) 0.013(2) 0.001(2)
C10 0.022(3) 0.038(3) 0.020(2) 0.003(2) 0.013(2) 0.004(2)
C11 0.024(3) 0.031(3) 0.026(2) 0.009(2) 0.010(2) 0.005(2)
C12 0.031(3) 0.055(4) 0.039(3) 0.022(3) 0.018(3) 0.007(3)
C13 0.040(3) 0.075(5) 0.028(3) 0.024(3) 0.011(3) 0.014(3)
C14 0.034(3) 0.066(4) 0.026(3) 0.007(3) -0.002(2) 0.007(3)
C15 0.023(3) 0.050(4) 0.031(3) 0.010(3) 0.004(2) 0.001(2)
C16 0.024(3) 0.031(3) 0.021(2) -0.005(2) 0.007(2) 0.000(2)
C17 0.030(3) 0.039(3) 0.032(3) -0.002(2) 0.014(2) 0.006(2)
C18 0.046(3) 0.027(3) 0.037(3) -0.001(2) 0.002(3) 0.006(3)
C19 0.035(3) 0.031(3) 0.037(3) 0.002(3) 0.003(2) -0.008(2)
C20 0.018(3) 0.038(3) 0.040(3) 0.000(3) 0.010(2) -0.003(2)
C21 0.023(3) 0.024(3) 0.027(2) 0.000(2) 0.011(2) 0.002(2)
C22 0.022(2) 0.019(2) 0.025(3) -0.002(2) 0.011(2) 0.0001(19)
C23 0.022(2) 0.021(2) 0.019(2) -0.003(2) 0.010(2) -0.0023(19)
C24 0.031(3) 0.026(3) 0.023(2) 0.005(2) 0.007(2) 0.002(2)
C25 0.021(3) 0.032(3) 0.030(3) -0.003(2) 0.004(2) -0.005(2)
C26 0.030(3) 0.024(3) 0.029(3) -0.001(2) 0.010(2) -0.007(2)
C27 0.028(3) 0.021(2) 0.021(2) 0.004(2) 0.012(2) 0.004(2)
C28 0.021(2) 0.024(3) 0.017(2) 0.000(2) 0.0059(19) -0.001(2)
C29 0.032(3) 0.019(2) 0.023(2) 0.001(2) 0.006(2) -0.001(2)
O8 0.106(10) 0.145(13) 0.120(11) -0.034(11) -0.006(9) 0.045(11)

loop_
_atom_type_symbol
_atom_type_description
_atom_type_scat_dispersion_real
_atom_type_scat_dispersion_imag
_atom_type_scat_source
C C 0.0033 0.0016 'International Tables Vol C Tables 4.2.6.8 and 6.1.1.4'
H H 0.0000 0.0000 'International Tables Vol C Tables 4.2.6.8 and 6.1.1.4'
N N 0.0061 0.0033 'International Tables Vol C Tables 4.2.6.8 and 6.1.1.4'
O O 0.0106 0.0060 'International Tables Vol C Tables 4.2.6.8 and 6.1.1.4'
Yb Yb -0.3850 5.5486 'International Tables Vol C Tables 4.2.6.8 and 6.1.1.4'
S S 0.1246 0.1234 'International Tables Vol C Tables 4.2.6.8 and 6.1.1.4'

loop_
_geom_angle_atom_site_label_1
_geom_angle_atom_site_label_2
_geom_angle_atom_site_label_3
_geom_angle
_geom_angle_site_symmetry_1
_geom_angle_site_symmetry_3
O5 Yb1 O4 85.43(12) 3_676 .
O5 Yb1 O1 87.70(12) 3_676 1_655
O4 Yb1 O1 81.36(12) . 1_655
O5 Yb1 O7 84.86(12) 3_676 2_656
O4 Yb1 O7 154.15(12) . 2_656
O1 Yb1 O7 74.37(12) 1_655 2_656
O5 Yb1 O6 101.63(12) 3_676 2_656
O4 Yb1 O6 151.43(12) . 2_656
O1 Yb1 O6 126.15(12) 1_655 2_656
O7 Yb1 O6 54.35(11) 2_656 2_656
O5 Yb1 N2 137.41(12) 3_676 .
O4 Yb1 N2 74.49(12) . .
O1 Yb1 N2 124.52(12) 1_655 .
O7 Yb1 N2 127.11(12) 2_656 .
O6 Yb1 N2 82.07(12) 2_656 .
O5 Yb1 N1 77.04(12) 3_676 .
O4 Yb1 N1 84.12(13) . .
O1 Yb1 N1 159.70(12) 1_655 .
O7 Yb1 N1 116.76(13) 2_656 .
O6 Yb1 N1 70.87(12) 2_656 .
N2 Yb1 N1 64.04(12) . .
O5 Yb1 N3 158.93(13) 3_676 .
O4 Yb1 N3 100.02(12) . .
O1 Yb1 N3 73.20(12) 1_655 .
O7 Yb1 N3 81.54(13) 2_656 .
O6 Yb1 N3 83.35(13) 2_656 .
N2 Yb1 N3 63.27(12) . .
N1 Yb1 N3 123.57(12) . .
O5 Yb1 C29 95.38(13) 3_676 2_656
O4 Yb1 C29 178.74(13) . 2_656
O1 Yb1 C29 99.63(14) 1_655 2_656
O7 Yb1 C29 27.05(12) 2_656 2_656
O6 Yb1 C29 27.43(12) 2_656 2_656
N2 Yb1 C29 104.27(13) . 2_656
N1 Yb1 C29 95.12(13) . 2_656
N3 Yb1 C29 79.56(13) . 2_656
O2 S1 O3 114.9(3) . .
O2 S1 O1 113.4(2) . .
O3 S1 O1 111.1(2) . .
O2 S1 C21 105.0(2) . .
O3 S1 C21 108.3(2) . .
O1 S1 C21 103.2(2) . .
C1 N1 C5 117.4(4) . .
C1 N1 Yb1 122.2(3) . .
C5 N1 Yb1 119.7(3) . .
C6 N2 C10 118.1(4) . .
C6 N2 Yb1 118.0(3) . .
C10 N2 Yb1 120.3(3) . .
C15 N3 C11 118.0(4) . .
C15 N3 Yb1 121.4(3) . .
C11 N3 Yb1 120.3(3) . .
S1 O1 Yb1 142.8(2) . 1_455
C22 O4 Yb1 153.0(3) . .
C22 O5 Yb1 159.2(3) . 3_676
C29 O6 Yb1 91.0(3) . 2_646
C29 O7 Yb1 93.5(3) . 2_646
N1 C1 C2 124.0(5) . .
N1 C1 H1 118.0 . .
C2 C1 H1 118.0 . .
C1 C2 C3 118.2(5) . .
C1 C2 H2 120.9 . .
C3 C2 H2 120.9 . .
C4 C3 C2 119.0(5) . .
C4 C3 H3 120.5 . .
C2 C3 H3 120.5 . .
C3 C4 C5 119.9(5) . .
C3 C4 H4 120.0 . .
C5 C4 H4 120.0 . .
N1 C5 C4 121.5(5) . .
N1 C5 C6 115.7(4) . .
C4 C5 C6 122.4(5) . .
N2 C6 C7 122.6(4) . .
N2 C6 C5 115.5(4) . .
C7 C6 C5 121.8(4) . .
C8 C7 C6 119.3(4) . .
C8 C7 H7 120.3 . .
C6 C7 H7 120.3 . .
C7 C8 C9 117.4(4) . .
C7 C8 C16 123.0(4) . .
C9 C8 C16 119.5(4) . .
C8 C9 C10 119.9(5) . .
C8 C9 H9 120.0 . .
C10 C9 H9 120.0 . .
N2 C10 C9 122.3(4) . .
N2 C10 C11 114.3(4) . .
C9 C10 C11 123.4(4) . .
N3 C11 C12 121.6(4) . .
N3 C11 C10 116.0(4) . .
C12 C11 C10 122.3(4) . .
C13 C12 C11 119.9(5) . .
C13 C12 H12 120.0 . .
C11 C12 H12 120.0 . .
C14 C13 C12 118.5(5) . .
C14 C13 H13 120.8 . .
C12 C13 H13 120.8 . .
C13 C14 C15 118.6(5) . .
C13 C14 H14 120.7 . .
C15 C14 H14 120.7 . .
N3 C15 C14 123.2(5) . .
N3 C15 H15 118.4 . .
C14 C15 H15 118.4 . .
C17 C16 C21 117.8(4) . .
C17 C16 C8 117.4(4) . .
C21 C16 C8 124.8(4) . .
C18 C17 C16 122.4(5) . .
C18 C17 H17 118.8 . .
C16 C17 H17 118.8 . .
C19 C18 C17 119.6(5) . .
C19 C18 H18 120.2 . .
C17 C18 H18 120.2 . .
C18 C19 C20 119.7(5) . .
C18 C19 H19 120.2 . .
C20 C19 H19 120.2 . .
C19 C20 C21 121.1(5) . .
C19 C20 H20 119.5 . .
C21 C20 H20 119.5 . .
C20 C21 C16 119.4(4) . .
C20 C21 S1 117.4(4) . .
C16 C21 S1 123.1(4) . .
O4 C22 O5 126.3(4) . .
O4 C22 C23 117.5(4) . .
O5 C22 C23 116.1(4) . .
C28 C23 C24 120.3(4) . .
C28 C23 C22 119.3(4) . .
C24 C23 C22 120.4(4) . .
C25 C24 C23 119.8(4) . .
C25 C24 H24 120.1 . .
C23 C24 H24 120.1 . .
C24 C25 C26 120.4(4) . .
C24 C25 H25 119.8 . .
C26 C25 H25 119.8 . .
C25 C26 C27 119.7(4) . .
C25 C26 H26 120.1 . .
C27 C26 H26 120.1 . .
C28 C27 C26 120.1(4) . .
C28 C27 C29 120.9(4) . .
C26 C27 C29 119.0(4) . .
C27 C28 C23 119.6(4) . .
C27 C28 H28 120.2 . .
C23 C28 H28 120.2 . .
O7 C29 O6 120.6(4) . .
O7 C29 C27 119.3(4) . .
O6 C29 C27 120.0(4) . .
O7 C29 Yb1 59.5(2) . 2_646
O6 C29 Yb1 61.5(2) . 2_646
C27 C29 Yb1 170.5(3) . 2_646

loop_
_geom_bond_atom_site_label_1
_geom_bond_atom_site_label_2
_geom_bond_distance
_geom_bond_site_symmetry_2
Yb1 O5 2.222(3) 3_676
Yb1 O4 2.241(3) .
Yb1 O1 2.303(3) 1_655
Yb1 O7 2.357(3) 2_656
Yb1 O6 2.402(3) 2_656
Yb1 N2 2.513(4) .
Yb1 N1 2.524(4) .
Yb1 N3 2.549(4) .
Yb1 C29 2.732(5) 2_656
S1 O2 1.422(4) .
S1 O3 1.439(5) .
S1 O1 1.463(3) .
S1 C21 1.792(5) .
N1 C1 1.332(6) .
N1 C5 1.352(6) .
N2 C6 1.335(6) .
N2 C10 1.339(6) .
N3 C15 1.333(6) .
N3 C11 1.342(6) .
O1 Yb1 2.303(3) 1_455
O4 C22 1.244(5) .
O5 C22 1.252(5) .
O5 Yb1 2.222(3) 3_676
O6 C29 1.258(6) .
O6 Yb1 2.402(3) 2_646
O7 C29 1.245(5) .
O7 Yb1 2.357(3) 2_646
C1 C2 1.372(7) .
C1 H1 0.9300 .
C2 C3 1.374(8) .
C2 H2 0.9300 .
C3 C4 1.367(7) .
C3 H3 0.9300 .
C4 C5 1.381(6) .
C4 H4 0.9300 .
C5 C6 1.473(7) .
C6 C7 1.398(7) .
C7 C8 1.387(6) .
C7 H7 0.9300 .
C8 C9 1.389(6) .
C8 C16 1.495(6) .
C9 C10 1.390(6) .
C9 H9 0.9300 .
C10 C11 1.486(6) .
C11 C12 1.391(6) .
C12 C13 1.378(8) .
C12 H12 0.9300 .
C13 C14 1.373(8) .
C13 H13 0.9300 .
C14 C15 1.393(7) .
C14 H14 0.9300 .
C15 H15 0.9300 .
C16 C17 1.389(7) .
C16 C21 1.405(6) .
C17 C18 1.375(7) .
C17 H17 0.9300 .
C18 C19 1.370(7) .
C18 H18 0.9300 .
C19 C20 1.387(7) .
C19 H19 0.9300 .
C20 C21 1.390(6) .
C20 H20 0.9300 .
C22 C23 1.512(6) .
C23 C28 1.382(6) .
C23 C24 1.389(6) .
C24 C25 1.374(7) .
C24 H24 0.9300 .
C25 C26 1.380(7) .
C25 H25 0.9300 .
C26 C27 1.390(6) .
C26 H26 0.9300 .
C27 C28 1.382(6) .
C27 C29 1.495(6) .
C28 H28 0.9300 .
C29 Yb1 2.732(5) 2_646
O8 O8 1.50(3) 3_777

loop_
_geom_hbond_atom_site_label_D
_geom_hbond_atom_site_label_H
_geom_hbond_atom_site_label_A
_geom_hbond_distance_DH
_geom_hbond_distance_HA
_geom_hbond_distance_DA
_geom_hbond_angle_DHA
_geom_hbond_site_symmetry_A
C15 H15 O8 0.93 2.65 3.289(15) 126.1 .
C7 H7 O3 0.93 2.27 2.880(6) 122.2 .
C1 H1 O5 0.93 2.60 3.103(6) 114.1 3_676

loop_
_geom_torsion_atom_site_label_1
_geom_torsion_atom_site_label_2
_geom_torsion_atom_site_label_3
_geom_torsion_atom_site_label_4
_geom_torsion
_geom_torsion_site_symmetry_1
_geom_torsion_site_symmetry_4
O2 S1 O1 Yb1 84.4(4) . 1_455
O3 S1 O1 Yb1 -46.7(4) . 1_455
C21 S1 O1 Yb1 -162.6(3) . 1_455
C5 N1 C1 C2 -1.9(8) . .
Yb1 N1 C1 C2 -171.8(4) . .
N1 C1 C2 C3 0.6(8) . .
C1 C2 C3 C4 0.4(8) . .
C2 C3 C4 C5 -0.2(8) . .
C1 N1 C5 C4 2.1(7) . .
Yb1 N1 C5 C4 172.3(3) . .
C1 N1 C5 C6 -170.5(4) . .
Yb1 N1 C5 C6 -0.3(5) . .
C3 C4 C5 N1 -1.1(7) . .
C3 C4 C5 C6 171.0(5) . .
C10 N2 C6 C7 -6.3(7) . .
Yb1 N2 C6 C7 152.6(4) . .
C10 N2 C6 C5 169.6(4) . .
Yb1 N2 C6 C5 -31.5(5) . .
N1 C5 C6 N2 20.8(6) . .
C4 C5 C6 N2 -151.7(5) . .
N1 C5 C6 C7 -163.2(4) . .
C4 C5 C6 C7 24.2(7) . .
N2 C6 C7 C8 5.2(7) . .
C5 C6 C7 C8 -170.5(4) . .
C6 C7 C8 C9 -1.8(7) . .
C6 C7 C8 C16 -179.1(4) . .
C7 C8 C9 C10 -0.1(7) . .
C16 C8 C9 C10 177.2(4) . .
C6 N2 C10 C9 4.2(7) . .
Yb1 N2 C10 C9 -154.2(4) . .
C6 N2 C10 C11 -172.8(4) . .
Yb1 N2 C10 C11 28.9(5) . .
C8 C9 C10 N2 -1.0(7) . .
C8 C9 C10 C11 175.6(4) . .
C15 N3 C11 C12 0.1(7) . .
Yb1 N3 C11 C12 -174.5(4) . .
C15 N3 C11 C10 176.0(4) . .
Yb1 N3 C11 C10 1.3(6) . .
N2 C10 C11 N3 -19.2(6) . .
C9 C10 C11 N3 163.8(5) . .
N2 C10 C11 C12 156.6(5) . .
C9 C10 C11 C12 -20.3(8) . .
N3 C11 C12 C13 2.6(8) . .
C10 C11 C12 C13 -173.0(5) . .
C11 C12 C13 C14 -3.0(9) . .
C12 C13 C14 C15 0.8(9) . .
C11 N3 C15 C14 -2.5(8) . .
Yb1 N3 C15 C14 172.1(4) . .
C13 C14 C15 N3 2.1(9) . .
C7 C8 C16 C17 125.9(5) . .
C9 C8 C16 C17 -51.3(6) . .
C7 C8 C16 C21 -56.2(7) . .
C9 C8 C16 C21 126.6(5) . .
C21 C16 C17 C18 -1.2(7) . .
C8 C16 C17 C18 176.8(5) . .
C16 C17 C18 C19 -0.8(8) . .
C17 C18 C19 C20 1.5(8) . .
C18 C19 C20 C21 -0.1(8) . .
C19 C20 C21 C16 -2.0(7) . .
C19 C20 C21 S1 -178.4(4) . .
C17 C16 C21 C20 2.6(7) . .
C8 C16 C21 C20 -175.3(4) . .
C17 C16 C21 S1 178.8(4) . .
C8 C16 C21 S1 0.9(7) . .
O2 S1 C21 C20 116.3(4) . .
O3 S1 C21 C20 -120.5(4) . .
O1 S1 C21 C20 -2.7(4) . .
O2 S1 C21 C16 -59.9(5) . .
O3 S1 C21 C16 63.2(5) . .
O1 S1 C21 C16 -178.9(4) . .
Yb1 O4 C22 O5 50.3(9) . .
Yb1 O4 C22 C23 -131.8(5) . .
Yb1 O5 C22 O4 33.4(12) 3_676 .
Yb1 O5 C22 C23 -144.5(7) 3_676 .
O4 C22 C23 C28 -27.4(6) . .
O5 C22 C23 C28 150.7(4) . .
O4 C22 C23 C24 153.3(4) . .
O5 C22 C23 C24 -28.6(6) . .
C28 C23 C24 C25 2.1(7) . .
C22 C23 C24 C25 -178.7(4) . .
C23 C24 C25 C26 -0.9(7) . .
C24 C25 C26 C27 -1.8(7) . .
C25 C26 C27 C28 3.4(7) . .
C25 C26 C27 C29 -176.9(4) . .
C26 C27 C28 C23 -2.3(7) . .
C29 C27 C28 C23 178.1(4) . .
C24 C23 C28 C27 -0.5(7) . .
C22 C23 C28 C27 -179.7(4) . .
Yb1 O7 C29 O6 -7.7(5) 2_646 .
Yb1 O7 C29 C27 169.1(4) 2_646 .
Yb1 O6 C29 O7 7.5(5) 2_646 .
Yb1 O6 C29 C27 -169.2(4) 2_646 .
C28 C27 C29 O7 152.9(4) . .
C26 C27 C29 O7 -26.7(6) . .
C28 C27 C29 O6 -30.3(7) . .
C26 C27 C29 O6 150.1(5) . .

_cod_database_fobs_code 2108485
